data_7118447
loop_
_publ_author_name
'Rayner, Peter J.'
'Smith, Joshua C.'
'Denneval, Charline'
'O'Brien, Peter'
'Clarke, Paul A.'
'Horan, Richard A. J.'

_publ_section_title
;
 Mechanistic interrogation of the asymmetric lithiation-trapping of
 N-thiopivaloyl azetidine and pyrrolidine.
;
_journal_issue 7
_journal_name_full 'Chemical communications (Cambridge, England)'
_journal_page_first 1354
_journal_page_last 1357
_journal_paper_doi 10.1039/c5cc08690f
_journal_volume 52
_journal_year 2016
_chemical_absolute_configuration ad
_chemical_formula_moiety 'C9 H15 N O2 S'
_chemical_formula_sum 'C9 H15 N O2 S'
_chemical_formula_weight 201.28
_chemical_name_systematic
;
 ?
;
_space_group_crystal_system monoclinic
_space_group_IT_number 4
_space_group_name_Hall 'P 2yb'
_space_group_name_H-M_alt 'P 1 21 1'
_symmetry_space_group_name_Hall 'P 2yb'
_symmetry_space_group_name_H-M 'P 1 21 1'
_atom_sites_solution_hydrogens mixed
_atom_sites_solution_primary iterative
_audit_creation_date 2014-05-13
_audit_creation_method
;
Olex2 1.2
(compiled 2014.03.20 svn.r2914 for OlexSys, GUI svn.r4816)
;
_audit_update_record
;
2015-08-05 deposited with the CCDC.
2015-11-24 downloaded from the CCDC.
;
_cell_angle_alpha 90
_cell_angle_beta 94.266(2)
_cell_angle_gamma 90
_cell_formula_units_Z 4
_cell_length_a 9.6985(3)
_cell_length_b 6.50545(16)
_cell_length_c 17.1860(5)
_cell_measurement_reflns_used 3995
_cell_measurement_temperature 110.05(10)
_cell_measurement_theta_max 31.8520
_cell_measurement_theta_min 3.5710
_cell_volume 1081.31(5)
_computing_cell_refinement
;
CrysAlisPro, Agilent Technologies,
Version 1.171.37.31 (release 14-01-2014 CrysAlis171 .NET)
(compiled Jan 14 2014,18:38:05)
;
_computing_data_collection
;
CrysAlisPro, Agilent Technologies,
Version 1.171.37.31 (release 14-01-2014 CrysAlis171 .NET)
(compiled Jan 14 2014,18:38:05)
;
_computing_data_reduction
;
CrysAlisPro, Agilent Technologies,
Version 1.171.37.31 (release 14-01-2014 CrysAlis171 .NET)
(compiled Jan 14 2014,18:38:05)
;
_computing_molecular_graphics 'Olex2 (Dolomanov et al., 2009)'
_computing_publication_material 'Olex2 (Dolomanov et al., 2009)'
_computing_structure_refinement 'ShelXL (Sheldrick, 2008)'
_computing_structure_solution
;
Superflip (Palatinus & Chapuis, 2007;Palatinus & van der Lee, 2008;
Palatinus et al., 2012)
;
_diffrn_ambient_environment N~2~
_diffrn_ambient_temperature 110.05(10)
_diffrn_detector 'CCD plate'
_diffrn_detector_area_resol_mean 16.1450
_diffrn_detector_type Eos
_diffrn_measured_fraction_theta_full 0.997
_diffrn_measured_fraction_theta_max 0.997
_diffrn_measurement_device 'four-circle diffractometer'
_diffrn_measurement_device_type 'SuperNova, Single source at offset, Eos'
_diffrn_measurement_method '\w scans'
_diffrn_orient_matrix_UB_11 0.0326108000
_diffrn_orient_matrix_UB_12 -0.0095958000
_diffrn_orient_matrix_UB_13 -0.0354321000
_diffrn_orient_matrix_UB_21 -0.0655598000
_diffrn_orient_matrix_UB_22 -0.0113799000
_diffrn_orient_matrix_UB_23 -0.0207067000
_diffrn_orient_matrix_UB_31 -0.0038697000
_diffrn_orient_matrix_UB_32 0.1080384000
_diffrn_orient_matrix_UB_33 -0.0053068000
_diffrn_radiation_monochromator mirror
_diffrn_radiation_probe x-ray
_diffrn_radiation_type MoK\a
_diffrn_radiation_wavelength 0.71073
_diffrn_reflns_av_R_equivalents 0.0294
_diffrn_reflns_av_unetI/netI 0.0447
_diffrn_reflns_laue_measured_fraction_full 0.997
_diffrn_reflns_laue_measured_fraction_max 0.997
_diffrn_reflns_limit_h_max 13
_diffrn_reflns_limit_h_min -13
_diffrn_reflns_limit_k_max 9
_diffrn_reflns_limit_k_min -8
_diffrn_reflns_limit_l_max 20
_diffrn_reflns_limit_l_min -24
_diffrn_reflns_number 10292
_diffrn_reflns_point_group_measured_fraction_full 0.990
_diffrn_reflns_point_group_measured_fraction_max 0.963
_diffrn_reflns_theta_full 25.214
_diffrn_reflns_theta_max 29.992
_diffrn_reflns_theta_min 3.053
_diffrn_source 'SuperNova (Mo) X-ray Source'
_exptl_absorpt_coefficient_mu 0.270
_exptl_absorpt_correction_T_max 0.986
_exptl_absorpt_correction_T_min 0.950
_exptl_absorpt_correction_type gaussian
_exptl_absorpt_process_details
;
CrysAlisPro, Agilent Technologies,
Version 1.171.37.31 (release 14-01-2014 CrysAlis171 .NET)
(compiled Jan 14 2014,18:38:05)
Numerical absorption correction based on gaussian integration over
            a multifaceted crystal model
Empirical absorption correction using spherical harmonics,
 implemented in SCALE3 ABSPACK scaling algorithm.
;
_exptl_crystal_colour 'clear colourless'
_exptl_crystal_colour_lustre clear
_exptl_crystal_colour_primary colourless
_exptl_crystal_density_diffrn 1.236
_exptl_crystal_description plank
_exptl_crystal_F_000 432
_exptl_crystal_recrystallization_method 'Re-crystallisation from solvent: Ethyl acetate/pentane'
_exptl_crystal_size_max 0.2111
_exptl_crystal_size_mid 0.1102
_exptl_crystal_size_min 0.0427
_refine_diff_density_max 0.532
_refine_diff_density_min -0.249
_refine_diff_density_rms 0.059
_refine_ls_abs_structure_details
;
 Flack x determined using 2296 quotients [(I+)-(I-)]/[(I+)+(I-)]
 (Parsons and Flack (2004), Acta Cryst. A60, s61).
;
_refine_ls_abs_structure_Flack -0.02(4)
_refine_ls_extinction_method none
_refine_ls_goodness_of_fit_ref 1.072
_refine_ls_hydrogen_treatment mixed
_refine_ls_matrix_type full
_refine_ls_number_parameters 245
_refine_ls_number_reflns 6093
_refine_ls_number_restraints 1
_refine_ls_restrained_S_all 1.072
_refine_ls_R_factor_all 0.0470
_refine_ls_R_factor_gt 0.0415
_refine_ls_shift/su_max 0.000
_refine_ls_shift/su_mean 0.000
_refine_ls_structure_factor_coef Fsqd
_refine_ls_weighting_details 'w=1/[\s^2^(Fo^2^)+(0.0556P)^2^+0.0836P] where P=(Fo^2^+2Fc^2^)/3'
_refine_ls_weighting_scheme calc
_refine_ls_wR_factor_gt 0.1003
_refine_ls_wR_factor_ref 0.1047
_reflns_Friedel_coverage 0.786
_reflns_friedel_fraction_full 0.982
_reflns_friedel_fraction_max 0.923
_reflns_number_gt 5582
_reflns_number_total 6093
_reflns_threshold_expression 'I > 2\s(I)'
_cod_data_source_file c5cc08690f2.cif
_cod_data_source_block pac1403
_cod_database_code 7118447
_shelxl_version_number 2013-4
_chemical_oxdiff_formula 'C9 H15 N1 O2 S1'
_chemical_oxdiff_usercomment 'Joshua Smith 3-69-1-F'
_shelx_space_group_comment
;
The symmetry employed for this shelxl refinement is uniquely defined
by the following loop, which should always be used as a source of
symmetry information in preference to the above space-group names.
They are only intended as comments.
;
_reflns_odcompleteness_completeness 99.71
_reflns_odcompleteness_iscentric 1
_reflns_odcompleteness_theta 29.97
_olex2_refinement_description
;
1. Fixed Uiso
 At 1.2 times of:
  All C(H) groups, All C(H,H) groups
 At 1.5 times of:
  All C(H,H,H) groups, All O(H) groups
2.a Riding coordinates:
 O2(H2A)
2.b Ternary CH refined with riding coordinates:
 C2(H2), C11(H11)
2.c Secondary CH2 refined with riding coordinates:
 C3(H3A,H3B), C4(H4A,H4B), C12(H12A,H12B), C13(H13A,H13B)
2.d Idealised Me refined as rotating group:
 C7(H7A,H7B,H7C), C8(H8A,H8B,H8C), C9(H9A,H9B,H9C), C16(H16A,H16B,H16C),
 C17(H17A,H17B,H17C), C18(H18A,H18B,H18C)
;

loop_
_space_group_symop_operation_xyz
'x, y, z'
'-x, y+1/2, -z'

loop_
_atom_site_label
_atom_site_type_symbol
_atom_site_fract_x
_atom_site_fract_y
_atom_site_fract_z
_atom_site_U_iso_or_equiv
_atom_site_adp_type
_atom_site_occupancy
_atom_site_site_symmetry_order
_atom_site_calc_flag
_atom_site_refinement_flags_posn
C1 C 0.3282(3) 0.2447(4) 0.68278(14) 0.0190(5) Uani 1 1 d .
C2 C 0.3914(2) 0.4029(4) 0.63183(13) 0.0181(4) Uani 1 1 d .
H2 H 0.4885 0.3760 0.6231 0.022 Uiso 1 1 calc R
C3 C 0.3629(3) 0.6276(4) 0.65725(14) 0.0234(5) Uani 1 1 d .
H3A H 0.3227 0.6382 0.7071 0.028 Uiso 1 1 calc R
H3B H 0.4416 0.7188 0.6550 0.028 Uiso 1 1 calc R
C4 C 0.2568(3) 0.6447(4) 0.58631(16) 0.0241(5) Uani 1 1 d .
H4A H 0.1614 0.6466 0.5997 0.029 Uiso 1 1 calc R
H4B H 0.2750 0.7564 0.5511 0.029 Uiso 1 1 calc R
C5 C 0.2933(2) 0.3217(4) 0.49728(14) 0.0170(4) Uani 1 1 d .
C6 C 0.2008(2) 0.3910(4) 0.42595(14) 0.0186(4) Uani 1 1 d .
C7 C 0.0671(3) 0.4908(4) 0.44933(16) 0.0267(6) Uani 1 1 d .
H7A H 0.0299 0.4113 0.4899 0.040 Uiso 1 1 calc GR
H7B H 0.0011 0.4960 0.4049 0.040 Uiso 1 1 calc GR
H7C H 0.0864 0.6278 0.4679 0.040 Uiso 1 1 calc GR
C8 C 0.1627(3) 0.2069(4) 0.37334(16) 0.0270(6) Uani 1 1 d .
H8A H 0.1163 0.1053 0.4024 0.041 Uiso 1 1 calc GR
H8B H 0.2452 0.1486 0.3550 0.041 Uiso 1 1 calc GR
H8C H 0.1027 0.2512 0.3296 0.041 Uiso 1 1 calc GR
C9 C 0.2810(3) 0.5477(5) 0.38002(15) 0.0259(5) Uani 1 1 d .
H9A H 0.2258 0.5881 0.3339 0.039 Uiso 1 1 calc GR
H9B H 0.3655 0.4867 0.3655 0.039 Uiso 1 1 calc GR
H9C H 0.3019 0.6664 0.4120 0.039 Uiso 1 1 calc GR
N1 N 0.3043(2) 0.4407(3) 0.56018(12) 0.0175(4) Uani 1 1 d .
O1 O 0.20478(19) 0.2041(3) 0.67491(11) 0.0254(4) Uani 1 1 d .
O2 O 0.4143(2) 0.1706(3) 0.73720(11) 0.0308(5) Uani 1 1 d .
H2A H 0.3738 0.0927 0.7621 0.046 Uiso 1 1 d R
S1 S 0.38604(6) 0.10519(10) 0.49967(3) 0.02153(14) Uani 1 1 d .
C10 C -0.1597(3) 0.3729(4) 0.18048(14) 0.0217(5) Uani 1 1 d .
C11 C -0.0998(3) 0.2077(4) 0.13178(15) 0.0232(5) Uani 1 1 d .
H11 H -0.1411 0.2082 0.0780 0.028 Uiso 1 1 calc R
C12 C -0.1000(3) -0.0111(4) 0.16877(19) 0.0349(7) Uani 1 1 d .
H12A H -0.1360 -0.0150 0.2199 0.042 Uiso 1 1 calc R
H12B H -0.1433 -0.1151 0.1347 0.042 Uiso 1 1 calc R
C13 C 0.0589(3) -0.0104(4) 0.17106(17) 0.0293(6) Uani 1 1 d .
H13A H 0.1041 -0.0128 0.2234 0.035 Uiso 1 1 calc R
H13B H 0.0969 -0.1147 0.1384 0.035 Uiso 1 1 calc R
C14 C 0.1330(3) 0.3248(4) 0.09932(14) 0.0209(5) Uani 1 1 d .
C15 C 0.2876(3) 0.2751(5) 0.09930(16) 0.0284(6) Uani 1 1 d .
C16 C 0.3495(3) 0.2094(7) 0.17977(19) 0.0477(9) Uani 1 1 d .
H16A H 0.4484 0.2058 0.1798 0.072 Uiso 1 1 calc GR
H16B H 0.3158 0.0752 0.1918 0.072 Uiso 1 1 calc GR
H16C H 0.3230 0.3059 0.2182 0.072 Uiso 1 1 calc GR
C17 C 0.3692(4) 0.4618(8) 0.0746(3) 0.0608(12) Uani 1 1 d .
H17A H 0.3626 0.5699 0.1121 0.091 Uiso 1 1 calc GR
H17B H 0.3319 0.5085 0.0243 0.091 Uiso 1 1 calc GR
H17C H 0.4644 0.4244 0.0716 0.091 Uiso 1 1 calc GR
C18 C 0.3043(3) 0.1009(8) 0.0406(2) 0.0578(12) Uani 1 1 d .
H18A H 0.2660 0.1429 -0.0100 0.087 Uiso 1 1 calc GR
H18B H 0.2566 -0.0192 0.0569 0.087 Uiso 1 1 calc GR
H18C H 0.4007 0.0700 0.0383 0.087 Uiso 1 1 calc GR
N2 N 0.0511(2) 0.1969(3) 0.13517(12) 0.0218(4) Uani 1 1 d .
O3 O -0.2813(2) 0.4223(3) 0.16811(11) 0.0275(4) Uani 1 1 d .
O4 O -0.0780(2) 0.4441(3) 0.23743(11) 0.0278(4) Uani 1 1 d .
S2 S 0.05927(7) 0.52959(11) 0.05550(4) 0.02502(15) Uani 1 1 d .
H4 H -0.117(5) 0.529(8) 0.263(3) 0.070(15) Uiso 1 1 d .

loop_
_atom_site_aniso_label
_atom_site_aniso_U_11
_atom_site_aniso_U_22
_atom_site_aniso_U_33
_atom_site_aniso_U_23
_atom_site_aniso_U_13
_atom_site_aniso_U_12
C1 0.0222(11) 0.0226(12) 0.0129(10) -0.0024(8) 0.0053(8) -0.0018(9)
C2 0.0178(11) 0.0228(12) 0.0141(10) -0.0001(9) 0.0042(8) -0.0023(9)
C3 0.0284(12) 0.0239(13) 0.0188(11) -0.0048(10) 0.0069(9) -0.0045(10)
C4 0.0290(12) 0.0196(13) 0.0248(12) -0.0029(9) 0.0086(10) 0.0023(9)
C5 0.0174(11) 0.0192(11) 0.0152(10) -0.0003(8) 0.0065(8) -0.0030(8)
C6 0.0187(11) 0.0209(11) 0.0164(10) 0.0010(9) 0.0021(8) -0.0009(9)
C7 0.0202(12) 0.0318(16) 0.0281(13) 0.0001(11) 0.0019(10) 0.0040(10)
C8 0.0299(13) 0.0289(14) 0.0217(12) -0.0019(10) -0.0021(10) -0.0004(11)
C9 0.0253(12) 0.0322(15) 0.0202(11) 0.0082(10) 0.0011(9) -0.0038(11)
N1 0.0185(9) 0.0181(9) 0.0165(9) 0.0009(7) 0.0052(7) 0.0012(7)
O1 0.0223(9) 0.0352(11) 0.0193(8) 0.0022(8) 0.0061(7) -0.0075(8)
O2 0.0268(9) 0.0421(12) 0.0241(10) 0.0137(8) 0.0051(7) -0.0015(8)
S1 0.0248(3) 0.0208(3) 0.0194(3) -0.0014(2) 0.0039(2) 0.0049(2)
C10 0.0264(12) 0.0237(12) 0.0161(11) -0.0006(9) 0.0083(9) -0.0009(10)
C11 0.0251(12) 0.0237(13) 0.0225(12) -0.0036(10) 0.0118(10) -0.0017(10)
C12 0.0424(17) 0.0251(16) 0.0401(16) -0.0027(12) 0.0218(14) -0.0038(12)
C13 0.0423(16) 0.0205(14) 0.0260(13) 0.0002(10) 0.0097(11) 0.0026(11)
C14 0.0226(12) 0.0264(12) 0.0145(10) -0.0038(9) 0.0069(9) -0.0018(10)
C15 0.0208(12) 0.0458(17) 0.0193(12) -0.0049(11) 0.0050(10) 0.0031(11)
C16 0.0301(16) 0.081(3) 0.0312(16) 0.0038(17) 0.0000(13) 0.0042(17)
C17 0.0278(17) 0.082(3) 0.074(3) 0.026(2) 0.0108(17) -0.0103(18)
C18 0.0280(15) 0.096(3) 0.050(2) -0.037(2) 0.0053(14) 0.0162(19)
N2 0.0249(10) 0.0219(10) 0.0198(10) 0.0005(8) 0.0090(8) 0.0046(8)
O3 0.0226(9) 0.0375(12) 0.0232(9) -0.0066(8) 0.0060(7) 0.0019(8)
O4 0.0267(10) 0.0379(11) 0.0188(9) -0.0083(8) 0.0019(7) 0.0081(8)
S2 0.0284(3) 0.0262(3) 0.0211(3) 0.0035(3) 0.0062(2) -0.0008(3)

loop_
_atom_type_symbol
_atom_type_description
_atom_type_scat_dispersion_real
_atom_type_scat_dispersion_imag
_atom_type_scat_source
C C 0.0033 0.0016 'International Tables Vol C Tables 4.2.6.8 and 6.1.1.4'
H H 0.0000 0.0000 'International Tables Vol C Tables 4.2.6.8 and 6.1.1.4'
N N 0.0061 0.0033 'International Tables Vol C Tables 4.2.6.8 and 6.1.1.4'
O O 0.0106 0.0060 'International Tables Vol C Tables 4.2.6.8 and 6.1.1.4'
S S 0.1246 0.1234 'International Tables Vol C Tables 4.2.6.8 and 6.1.1.4'

loop_
_exptl_crystal_face_index_h
_exptl_crystal_face_index_k
_exptl_crystal_face_index_l
_exptl_crystal_face_perp_dist
_exptl_oxdiff_crystal_face_indexfrac_h
_exptl_oxdiff_crystal_face_indexfrac_k
_exptl_oxdiff_crystal_face_indexfrac_l
_exptl_oxdiff_crystal_face_x
_exptl_oxdiff_crystal_face_y
_exptl_oxdiff_crystal_face_z
-5 0 -4 0.0214 -4.8098 0.3173 -3.6828 -0.0294 0.3880 0.0724
5 0 4 0.0214 4.8098 -0.3173 3.6828 0.0294 -0.3880 -0.0724
0 -1 0 0.1080 -0.1308 -0.9985 -0.0240 0.0062 0.0204 -0.1072
1 1 0 0.0894 1.1182 0.9370 0.1583 0.0219 -0.0873 0.0961
1 0 -5 0.0803 1.1991 -0.0457 -4.8843 0.2126 0.0230 0.0163
-1 0 5 0.0299 -1.1991 0.0457 4.8843 -0.2126 -0.0230 -0.0163
0 1 0 0.1030 0.1308 0.9985 0.0240 -0.0062 -0.0204 0.1072

loop_
_geom_angle_atom_site_label_1
_geom_angle_atom_site_label_2
_geom_angle_atom_site_label_3
_geom_angle
O1 C1 C2 121.3(2)
O1 C1 O2 124.8(2)
O2 C1 C2 113.8(2)
C1 C2 H2 113.8
C1 C2 C3 112.88(18)
C3 C2 H2 113.8
N1 C2 C1 111.6(2)
N1 C2 H2 113.8
N1 C2 C3 88.54(19)
C2 C3 H3A 114.0
C2 C3 H3B 114.0
H3A C3 H3B 111.2
C4 C3 C2 88.18(18)
C4 C3 H3A 114.0
C4 C3 H3B 114.0
C3 C4 H4A 113.9
C3 C4 H4B 113.9
H4A C4 H4B 111.1
N1 C4 C3 88.31(19)
N1 C4 H4A 113.9
N1 C4 H4B 113.9
C6 C5 S1 123.37(18)
N1 C5 C6 119.1(2)
N1 C5 S1 117.49(19)
C5 C6 C9 108.5(2)
C7 C6 C5 111.8(2)
C7 C6 C9 108.9(2)
C8 C6 C5 110.1(2)
C8 C6 C7 108.4(2)
C8 C6 C9 109.0(2)
C6 C7 H7A 109.5
C6 C7 H7B 109.5
C6 C7 H7C 109.5
H7A C7 H7B 109.5
H7A C7 H7C 109.5
H7B C7 H7C 109.5
C6 C8 H8A 109.5
C6 C8 H8B 109.5
C6 C8 H8C 109.5
H8A C8 H8B 109.5
H8A C8 H8C 109.5
H8B C8 H8C 109.5
C6 C9 H9A 109.5
C6 C9 H9B 109.5
C6 C9 H9C 109.5
H9A C9 H9B 109.5
H9A C9 H9C 109.5
H9B C9 H9C 109.5
C2 N1 C4 93.94(19)
C5 N1 C2 126.5(2)
C5 N1 C4 139.4(2)
C1 O2 H2A 108.1
O3 C10 C11 119.8(2)
O3 C10 O4 124.2(2)
O4 C10 C11 115.8(2)
C10 C11 H11 112.0
C10 C11 C12 114.4(2)
C12 C11 H11 112.0
N2 C11 C10 116.0(2)
N2 C11 H11 112.0
N2 C11 C12 88.4(2)
C11 C12 H12A 113.9
C11 C12 H12B 113.9
H12A C12 H12B 111.1
C13 C12 C11 88.6(2)
C13 C12 H12A 113.9
C13 C12 H12B 113.9
C12 C13 H13A 113.9
C12 C13 H13B 113.9
H13A C13 H13B 111.1
N2 C13 C12 88.4(2)
N2 C13 H13A 113.9
N2 C13 H13B 113.9
C15 C14 S2 123.7(2)
N2 C14 C15 119.0(2)
N2 C14 S2 117.2(2)
C16 C15 C14 112.1(2)
C16 C15 C17 107.3(3)
C16 C15 C18 109.6(3)
C17 C15 C14 111.0(3)
C17 C15 C18 108.8(3)
C18 C15 C14 107.9(2)
C15 C16 H16A 109.5
C15 C16 H16B 109.5
C15 C16 H16C 109.5
H16A C16 H16B 109.5
H16A C16 H16C 109.5
H16B C16 H16C 109.5
C15 C17 H17A 109.5
C15 C17 H17B 109.5
C15 C17 H17C 109.5
H17A C17 H17B 109.5
H17A C17 H17C 109.5
H17B C17 H17C 109.5
C15 C18 H18A 109.5
C15 C18 H18B 109.5
C15 C18 H18C 109.5
H18A C18 H18B 109.5
H18A C18 H18C 109.5
H18B C18 H18C 109.5
C11 N2 C13 94.6(2)
C14 N2 C11 125.5(2)
C14 N2 C13 138.3(2)
C10 O4 H4 111(3)

loop_
_geom_bond_atom_site_label_1
_geom_bond_atom_site_label_2
_geom_bond_distance
C1 C2 1.510(3)
C1 O1 1.224(3)
C1 O2 1.299(3)
C2 H2 0.9800
C2 C3 1.557(4)
C2 N1 1.462(3)
C3 H3A 0.9700
C3 H3B 0.9700
C3 C4 1.540(4)
C4 H4A 0.9700
C4 H4B 0.9700
C4 N1 1.486(3)
C5 C6 1.532(3)
C5 N1 1.327(3)
C5 S1 1.670(2)
C6 C7 1.531(3)
C6 C8 1.529(4)
C6 C9 1.536(3)
C7 H7A 0.9600
C7 H7B 0.9600
C7 H7C 0.9600
C8 H8A 0.9600
C8 H8B 0.9600
C8 H8C 0.9600
C9 H9A 0.9600
C9 H9B 0.9600
C9 H9C 0.9600
O2 H2A 0.7867
C10 C11 1.505(3)
C10 O3 1.226(3)
C10 O4 1.298(3)
C11 H11 0.9800
C11 C12 1.559(4)
C11 N2 1.462(3)
C12 H12A 0.9700
C12 H12B 0.9700
C12 C13 1.539(5)
C13 H13A 0.9700
C13 H13B 0.9700
C13 N2 1.483(3)
C14 C15 1.534(4)
C14 N2 1.332(3)
C14 S2 1.665(3)
C15 C16 1.527(4)
C15 C17 1.527(5)
C15 C18 1.533(5)
C16 H16A 0.9600
C16 H16B 0.9600
C16 H16C 0.9600
C17 H17A 0.9600
C17 H17B 0.9600
C17 H17C 0.9600
C18 H18A 0.9600
C18 H18B 0.9600
C18 H18C 0.9600
O4 H4 0.82(5)

loop_
_geom_torsion_atom_site_label_1
_geom_torsion_atom_site_label_2
_geom_torsion_atom_site_label_3
_geom_torsion_atom_site_label_4
_geom_torsion
C1 C2 C3 C4 -105.4(2)
C1 C2 N1 C4 106.3(2)
C1 C2 N1 C5 -78.0(3)
C2 C3 C4 N1 -7.42(16)
C3 C2 N1 C4 -7.83(17)
C3 C2 N1 C5 167.9(2)
C3 C4 N1 C2 7.91(18)
C3 C4 N1 C5 -166.8(3)
C6 C5 N1 C2 -177.5(2)
C6 C5 N1 C4 -4.0(4)
N1 C2 C3 C4 7.54(17)
N1 C5 C6 C7 -39.6(3)
N1 C5 C6 C8 -160.2(2)
N1 C5 C6 C9 80.5(3)
O1 C1 C2 C3 78.2(3)
O1 C1 C2 N1 -19.7(3)
O2 C1 C2 C3 -97.4(3)
O2 C1 C2 N1 164.7(2)
S1 C5 C6 C7 142.15(19)
S1 C5 C6 C8 21.6(3)
S1 C5 C6 C9 -97.7(2)
S1 C5 N1 C2 0.9(3)
S1 C5 N1 C4 174.3(2)
C10 C11 C12 C13 -117.5(2)
C10 C11 N2 C13 116.0(2)
C10 C11 N2 C14 -76.1(3)
C11 C12 C13 N2 -0.4(2)
C12 C11 N2 C13 -0.5(2)
C12 C11 N2 C14 167.4(2)
C12 C13 N2 C11 0.5(2)
C12 C13 N2 C14 -164.6(3)
C15 C14 N2 C11 -171.5(2)
C15 C14 N2 C13 -9.9(5)
N2 C11 C12 C13 0.4(2)
N2 C14 C15 C16 -45.4(4)
N2 C14 C15 C17 -165.5(3)
N2 C14 C15 C18 75.4(3)
O3 C10 C11 C12 -95.4(3)
O3 C10 C11 N2 163.8(2)
O4 C10 C11 C12 80.0(3)
O4 C10 C11 N2 -20.7(3)
S2 C14 C15 C16 135.6(3)
S2 C14 C15 C17 15.5(4)
S2 C14 C15 C18 -103.6(3)
S2 C14 N2 C11 7.5(3)
S2 C14 N2 C13 169.2(3)
